data_1550346
loop_
_publ_author_name
'Wang, Baolin'
'Kinjo, Rei'

_publ_section_title
;
 Boron-based Stepwise Dioxygen Activation with 1,4,2,5-Diazadiborinine
;
_journal_name_full 'Chemical Science'
_journal_paper_doi 10.1039/C8SC04624G
_journal_year 2019
_chemical_formula_sum 'C42 H44 B4 Cl2 N8 O2'
_chemical_formula_weight 806.99
_space_group_crystal_system triclinic
_space_group_IT_number 2
_space_group_name_Hall '-P 1'
_space_group_name_H-M_alt 'P -1'
_symmetry_space_group_name_Hall '-P 1'
_symmetry_space_group_name_H-M 'P -1'
_atom_sites_solution_hydrogens geom
_audit_update_record
;
2018-10-17 deposited with the CCDC.
2018-12-11 downloaded from the CCDC.
;
_cell_angle_alpha 83.0226(11)
_cell_angle_beta 81.9334(10)
_cell_angle_gamma 86.2235(11)
_cell_formula_units_Z 2
_cell_length_a 11.1827(2)
_cell_length_b 13.5841(2)
_cell_length_c 13.7474(2)
_cell_measurement_reflns_used 9917
_cell_measurement_temperature 133.(2)
_cell_measurement_theta_max 66.4953
_cell_measurement_theta_min 3.2680
_cell_volume 2049.82(6)
_computing_cell_refinement 'SAINT V8.37A (Bruker AXS Inc., 2015)'
_computing_data_collection 'APEX3 (Bruker AXS Inc., 2015)'
_computing_data_reduction 'SAINT V8.37A (Bruker AXS Inc., 2015)'
_computing_molecular_graphics 'XP (Bruker AXS Inc., 2015)'
_computing_publication_material 'APEX3 (Bruker AXS Inc., 2015)'
_computing_structure_refinement 'SHELXL-2014/7 (Sheldrick, 2014)'
_computing_structure_solution 'XT, VERSION 2014/5'
_diffrn_ambient_temperature 133.(2)
_diffrn_detector_area_resol_mean 8.3333
_diffrn_measured_fraction_theta_full 0.990
_diffrn_measured_fraction_theta_max 0.990
_diffrn_measurement_device_type 'CCD area detector'
_diffrn_measurement_method 'phi and omega scans'
_diffrn_radiation_monochromator 'Multilayer Mirror'
_diffrn_radiation_type CuK\a
_diffrn_radiation_wavelength 1.54178
_diffrn_reflns_av_R_equivalents 0.0630
_diffrn_reflns_av_unetI/netI 0.0604
_diffrn_reflns_limit_h_max 13
_diffrn_reflns_limit_h_min -13
_diffrn_reflns_limit_k_max 16
_diffrn_reflns_limit_k_min -16
_diffrn_reflns_limit_l_max 16
_diffrn_reflns_limit_l_min -16
_diffrn_reflns_number 26046
_diffrn_reflns_theta_full 66.63
_diffrn_reflns_theta_max 66.63
_diffrn_reflns_theta_min 3.27
_diffrn_source 'Incoatec Microfocus Source'
_diffrn_source_type 'Bruker Kappa Duo APEX2'
_exptl_absorpt_coefficient_mu 1.799
_exptl_absorpt_correction_T_max 0.84
_exptl_absorpt_correction_T_min 0.62
_exptl_absorpt_correction_type multi-scan
_exptl_absorpt_process_details
;
SADABS-2014/5 - Bruker AXS area detector scaling and absorption correction
;
_exptl_crystal_colour colourless
_exptl_crystal_density_diffrn 1.307
_exptl_crystal_density_method 'not measured'
_exptl_crystal_description block
_exptl_crystal_F_000 844
_exptl_crystal_size_max 0.140
_exptl_crystal_size_mid 0.120
_exptl_crystal_size_min 0.100
_refine_diff_density_max 1.492
_refine_diff_density_min -1.001
_refine_ls_extinction_coef 0.0051(6)
_refine_ls_extinction_method 'SHELXL-2014/7 (Sheldrick 2014'
_refine_ls_goodness_of_fit_ref 1.049
_refine_ls_hydrogen_treatment constr
_refine_ls_matrix_type full
_refine_ls_number_parameters 528
_refine_ls_number_reflns 7187
_refine_ls_number_restraints 0
_refine_ls_restrained_S_all 1.049
_refine_ls_R_factor_all 0.0886
_refine_ls_R_factor_gt 0.0713
_refine_ls_shift/su_max 0.000
_refine_ls_shift/su_mean 0.000
_refine_ls_structure_factor_coef Fsqd
_refine_ls_weighting_details 'w=1/[\s^2^(Fo^2^)+(0.1338P)^2^+1.0015P] where P=(Fo^2^+2Fc^2^)/3'
_refine_ls_weighting_scheme calc
_refine_ls_wR_factor_gt 0.1888
_refine_ls_wR_factor_ref 0.2087
_reflns_number_gt 5556
_reflns_number_total 7187
_reflns_threshold_expression 'I > 2\s(I)'
_cod_data_source_file c8sc04624g2.cif
_cod_data_source_block rei543s
_cod_depositor_comments
;
The following automatic conversions were performed:

'_exptl_absorpt_correction_type' value 'Multi-Scan' changed to
'multi-scan' according to
/home/data/users/saulius/crontab/automatic-downloads/rss-feeds/RSC/lib/dictionaries/cif_core.dic
dictionary named 'cif_core.dic' version 2.4.2 from 2011-04-26.

Automatic conversion script
Id: cif_fix_values 4973 2017-02-22 13:04:09Z antanas 
;
_cod_database_code 1550346

loop_
_space_group_symop_operation_xyz
'x, y, z'
'-x, -y, -z'

loop_
_atom_site_type_symbol
_atom_site_label
_atom_site_fract_x
_atom_site_fract_y
_atom_site_fract_z
_atom_site_U_iso_or_equiv
_atom_site_adp_type
_atom_site_calc_flag
_atom_site_refinement_flags_adp
_atom_site_refinement_flags_posn
_atom_site_occupancy
B B1 0.4629(3) 0.7589(2) 0.1427(2) 0.0190(6) Uani d . . 1
B B2 0.5285(2) 0.7524(2) 0.3694(2) 0.0186(6) Uani d . . 1
B B3 0.3024(3) 0.7914(2) 0.4360(2) 0.0195(6) Uani d . . 1
B B4 0.2413(3) 0.8087(2) 0.2070(2) 0.0191(6) Uani d . . 1
C C1 0.5413(2) 0.74267(18) 0.03583(19) 0.0210(6) Uani d . . 1
C C2 0.4898(3) 0.7548(2) -0.0514(2) 0.0269(6) Uani d . . 1
H H2 0.4065 0.7746 -0.0495 0.032 Uiso calc U R 1
C C3 0.5580(3) 0.7385(2) -0.1420(2) 0.0363(7) Uani d . . 1
H H3 0.5211 0.7477 -0.2008 0.044 Uiso calc U R 1
C C4 0.6783(3) 0.7092(2) -0.1456(2) 0.0391(8) Uani d . . 1
H H4 0.7242 0.6975 -0.2071 0.047 Uiso calc U R 1
C C5 0.7328(3) 0.6965(2) -0.0605(2) 0.0356(7) Uani d . . 1
H H5 0.8159 0.6758 -0.063 0.043 Uiso calc U R 1
C C6 0.6647(3) 0.7143(2) 0.0288(2) 0.0291(6) Uani d . . 1
H H6 0.703 0.7071 0.0869 0.035 Uiso calc U R 1
C C7 0.5535(2) 0.93358(19) 0.13401(19) 0.0205(5) Uani d . . 1
H H7 0.5475 0.9524 0.0659 0.025 Uiso calc U R 1
C C8 0.5909(2) 0.9909(2) 0.19646(19) 0.0219(6) Uani d . . 1
H H8 0.6164 1.057 0.1811 0.026 Uiso calc U R 1
C C9 0.6169(3) 0.9675(2) 0.3766(2) 0.0300(6) Uani d . . 1
H H9A 0.58 0.9255 0.4347 0.045 Uiso calc U R 1
H H9B 0.5871 1.0366 0.3807 0.045 Uiso calc U R 1
H H9C 0.705 0.9629 0.3746 0.045 Uiso calc U R 1
C C10 0.5453(2) 0.84376(18) 0.28015(18) 0.0171(5) Uani d . . 1
C C11 0.6538(2) 0.73013(19) 0.41737(19) 0.0199(5) Uani d . . 1
C C12 0.7661(2) 0.7231(2) 0.3588(2) 0.0295(6) Uani d . . 1
H H12 0.7688 0.7291 0.2889 0.035 Uiso calc U R 1
C C13 0.8736(3) 0.7078(2) 0.3992(3) 0.0365(7) Uani d . . 1
H H13 0.9484 0.7044 0.357 0.044 Uiso calc U R 1
C C14 0.8722(3) 0.6974(2) 0.5003(3) 0.0356(7) Uani d . . 1
H H14 0.9456 0.6871 0.5283 0.043 Uiso calc U R 1
C C15 0.7630(3) 0.7023(3) 0.5602(2) 0.0377(8) Uani d . . 1
H H15 0.761 0.6944 0.63 0.045 Uiso calc U R 1
C C16 0.6552(3) 0.7188(2) 0.5190(2) 0.0306(7) Uani d . . 1
H H16 0.5809 0.7225 0.5617 0.037 Uiso calc U R 1
C C17 0.4793(2) 0.66077(19) 0.22186(19) 0.0189(5) Uani d . . 1
C C18 0.4181(3) 0.5349(2) 0.1225(2) 0.0377(7) Uani d . . 1
H H18A 0.3459 0.4964 0.1431 0.057 Uiso calc U R 1
H H18B 0.482 0.4937 0.0884 0.057 Uiso calc U R 1
H H18C 0.3983 0.5936 0.0777 0.057 Uiso calc U R 1
C C19 0.4794(3) 0.5042(2) 0.2935(2) 0.0285(6) Uani d . . 1
H H19 0.4719 0.4343 0.304 0.034 Uiso calc U R 1
C C20 0.5110(2) 0.56202(19) 0.3580(2) 0.0230(6) Uani d . . 1
H H20 0.53 0.5401 0.4226 0.028 Uiso calc U R 1
C C21 0.2281(2) 0.80892(19) 0.5442(2) 0.0226(6) Uani d . . 1
C C22 0.1109(3) 0.8531(2) 0.5534(2) 0.0338(7) Uani d . . 1
H H22 0.0724 0.8704 0.4959 0.041 Uiso calc U R 1
C C23 0.0491(3) 0.8723(3) 0.6456(3) 0.0482(9) Uani d . . 1
H H23 -0.0296 0.9036 0.6501 0.058 Uiso calc U R 1
C C24 0.1028(4) 0.8458(3) 0.7299(3) 0.0469(9) Uani d . . 1
H H24 0.0612 0.8588 0.7925 0.056 Uiso calc U R 1
C C25 0.2168(3) 0.8003(2) 0.7233(2) 0.0374(8) Uani d . . 1
H H25 0.2533 0.7809 0.7815 0.045 Uiso calc U R 1
C C26 0.2791(3) 0.7827(2) 0.6311(2) 0.0268(6) Uani d . . 1
H H26 0.3582 0.752 0.6276 0.032 Uiso calc U R 1
C C27 0.2416(2) 0.70782(19) 0.38411(18) 0.0177(5) Uani d . . 1
C C28 0.2253(3) 0.5730(2) 0.5264(2) 0.0309(6) Uani d . . 1
H H28A 0.232 0.5004 0.5296 0.046 Uiso calc U R 1
H H28B 0.1548 0.5932 0.5718 0.046 Uiso calc U R 1
H H28C 0.2986 0.5969 0.5454 0.046 Uiso calc U R 1
C C29 0.1674(2) 0.5660(2) 0.3575(2) 0.0256(6) Uani d . . 1
H H29 0.1399 0.5004 0.3675 0.031 Uiso calc U R 1
C C30 0.1716(2) 0.6293(2) 0.2734(2) 0.0240(6) Uani d . . 1
H H30 0.1475 0.616 0.2129 0.029 Uiso calc U R 1
C C31 0.2675(2) 0.89787(19) 0.26905(18) 0.0179(5) Uani d . . 1
C C32 0.2579(3) 1.0353(2) 0.1316(2) 0.0270(6) Uani d . . 1
H H32A 0.1761 1.0657 0.1299 0.041 Uiso calc U R 1
H H32B 0.2703 0.9816 0.089 0.041 Uiso calc U R 1
H H32C 0.3174 1.0855 0.1079 0.041 Uiso calc U R 1
C C33 0.2917(2) 1.0499(2) 0.3068(2) 0.0241(6) Uani d . . 1
H H33 0.2981 1.1198 0.3014 0.029 Uiso calc U R 1
C C34 0.2996(2) 0.9850(2) 0.3880(2) 0.0238(6) Uani d . . 1
H H34 0.3131 1.001 0.4508 0.029 Uiso calc U R 1
C C35 0.1155(2) 0.8338(2) 0.16006(19) 0.0226(6) Uani d . . 1
C C36 0.1005(3) 0.8026(3) 0.0696(2) 0.0367(7) Uani d . . 1
H H36 0.1663 0.7692 0.0335 0.044 Uiso calc U R 1
C C37 -0.0087(3) 0.8193(3) 0.0314(3) 0.0501(10) Uani d . . 1
H H37 -0.0175 0.7956 -0.0293 0.06 Uiso calc U R 1
C C38 -0.1048(3) 0.8704(3) 0.0815(3) 0.0448(9) Uani d . . 1
H H38 -0.1789 0.8828 0.0548 0.054 Uiso calc U R 1
C C39 -0.0921(3) 0.9029(3) 0.1699(3) 0.0405(8) Uani d . . 1
H H39 -0.1574 0.9382 0.2046 0.049 Uiso calc U R 1
C C40 0.0166(3) 0.8841(2) 0.2088(2) 0.0309(6) Uani d . . 1
H H40 0.0237 0.9063 0.2706 0.037 Uiso calc U R 1
N N1 0.52536(18) 0.84310(15) 0.18611(15) 0.0172(4) Uani d . . 1
N N2 0.58479(19) 0.93406(16) 0.28710(16) 0.0213(5) Uani d . . 1
N N3 0.51067(18) 0.65904(16) 0.31309(15) 0.0184(5) Uani d . . 1
N N4 0.4600(2) 0.56610(16) 0.20946(17) 0.0239(5) Uani d . . 1
N N5 0.28484(18) 0.89093(16) 0.36426(15) 0.0185(5) Uani d . . 1
N N6 0.27235(19) 0.99486(16) 0.23303(16) 0.0205(5) Uani d . . 1
N N7 0.21679(18) 0.71648(16) 0.29062(16) 0.0197(5) Uani d . . 1
N N8 0.2112(2) 0.61559(16) 0.42586(16) 0.0228(5) Uani d . . 1
O O1 0.33877(15) 0.78551(13) 0.13172(13) 0.0199(4) Uani d . . 1
O O2 0.42841(15) 0.76744(13) 0.44480(12) 0.0198(4) Uani d . . 1
Cl Cl1 1.01371(9) 0.42263(9) 0.21475(11) 0.0770(4) Uani d . . 1
Cl Cl2 0.7911(2) 0.42267(12) 0.07172(14) 0.1389(9) Uani d . . 1
C C43 0.9041(4) 0.5212(4) 0.1865(4) 0.0686(13) Uani d . . 1
H H43A 0.8943 0.5663 0.2387 0.082 Uiso calc U R 1
H H43B 0.9341 0.56 0.1231 0.082 Uiso calc U R 1
C C44 0.7885(4) 0.4839(4) 0.1793(4) 0.0737(14) Uani d . . 1
H H44A 0.7271 0.5398 0.1779 0.088 Uiso calc U R 1
H H44B 0.7644 0.4368 0.2386 0.088 Uiso calc U R 1

loop_
_atom_site_aniso_label
_atom_site_aniso_U_11
_atom_site_aniso_U_22
_atom_site_aniso_U_33
_atom_site_aniso_U_12
_atom_site_aniso_U_13
_atom_site_aniso_U_23
B1 0.0215(14) 0.0171(14) 0.0179(14) -0.0025(11) -0.0006(11) -0.0017(11)
B2 0.0154(13) 0.0207(14) 0.0195(14) -0.0020(10) -0.0032(11) 0.0001(11)
B3 0.0191(14) 0.0197(14) 0.0189(14) -0.0025(11) -0.0003(11) -0.0006(11)
B4 0.0180(13) 0.0183(14) 0.0212(14) -0.0014(11) -0.0055(11) 0.0003(11)
C1 0.0293(14) 0.0146(12) 0.0181(13) -0.0034(10) 0.0005(10) -0.0005(10)
C2 0.0382(16) 0.0221(14) 0.0204(14) -0.0051(11) -0.0032(12) -0.0009(11)
C3 0.065(2) 0.0259(15) 0.0183(14) -0.0105(14) -0.0008(14) -0.0033(12)
C4 0.064(2) 0.0227(15) 0.0254(16) -0.0061(14) 0.0169(15) -0.0074(12)
C5 0.0402(17) 0.0272(15) 0.0340(17) 0.0024(12) 0.0119(13) -0.0033(13)
C6 0.0336(15) 0.0276(15) 0.0231(14) 0.0034(12) 0.0021(12) -0.0003(11)
C7 0.0183(12) 0.0215(13) 0.0196(13) -0.0010(10) -0.0016(10) 0.0044(10)
C8 0.0211(12) 0.0199(13) 0.0237(14) -0.0044(10) -0.0019(10) 0.0023(10)
C9 0.0362(16) 0.0306(15) 0.0266(15) -0.0091(12) -0.0104(12) -0.0058(12)
C10 0.0138(11) 0.0191(12) 0.0183(12) -0.0014(9) -0.0011(9) -0.0026(10)
C11 0.0199(12) 0.0195(13) 0.0198(13) -0.0015(10) -0.0045(10) 0.0019(10)
C12 0.0232(14) 0.0376(17) 0.0255(15) 0.0014(12) -0.0028(11) 0.0028(12)
C13 0.0186(14) 0.0409(18) 0.0469(19) -0.0006(12) -0.0046(13) 0.0077(14)
C14 0.0265(15) 0.0321(16) 0.052(2) -0.0007(12) -0.0221(14) 0.0002(14)
C15 0.0441(18) 0.0448(19) 0.0279(16) 0.0075(14) -0.0204(14) -0.0068(14)
C16 0.0280(15) 0.0399(17) 0.0231(14) 0.0038(12) -0.0056(11) -0.0014(12)
C17 0.0173(12) 0.0197(13) 0.0190(13) 0.0002(9) 0.0001(9) -0.0030(10)
C18 0.059(2) 0.0277(16) 0.0295(16) -0.0082(14) -0.0100(14) -0.0081(13)
C19 0.0361(15) 0.0168(13) 0.0308(15) 0.0008(11) -0.0044(12) 0.0027(11)
C20 0.0261(13) 0.0194(13) 0.0209(13) 0.0026(10) -0.0035(10) 0.0063(10)
C21 0.0232(13) 0.0205(13) 0.0230(14) -0.0043(10) 0.0032(10) -0.0028(10)
C22 0.0259(15) 0.0414(18) 0.0311(16) -0.0014(12) 0.0064(12) -0.0047(13)
C23 0.0349(18) 0.051(2) 0.053(2) 0.0026(15) 0.0172(16) -0.0120(17)
C24 0.058(2) 0.048(2) 0.0294(18) -0.0084(17) 0.0205(16) -0.0124(15)
C25 0.055(2) 0.0349(17) 0.0206(15) -0.0146(15) 0.0058(13) -0.0047(12)
C26 0.0337(15) 0.0257(14) 0.0205(14) -0.0059(11) 0.0001(11) -0.0019(11)
C27 0.0147(11) 0.0190(12) 0.0180(12) -0.0003(9) 0.0001(9) 0.0006(10)
C28 0.0393(16) 0.0247(15) 0.0273(15) -0.0033(12) -0.0062(12) 0.0054(12)
C29 0.0245(13) 0.0199(13) 0.0330(15) -0.0061(10) -0.0050(11) -0.0011(11)
C30 0.0228(13) 0.0235(14) 0.0277(14) -0.0058(10) -0.0061(11) -0.0049(11)
C31 0.0132(11) 0.0204(13) 0.0188(12) 0.0009(9) -0.0011(9) 0.0011(10)
C32 0.0342(15) 0.0252(14) 0.0205(14) -0.0027(11) -0.0058(11) 0.0051(11)
C33 0.0264(13) 0.0182(13) 0.0277(14) -0.0011(10) -0.0021(11) -0.0051(11)
C34 0.0276(14) 0.0204(13) 0.0245(14) -0.0019(10) -0.0036(11) -0.0063(11)
C35 0.0205(13) 0.0253(14) 0.0215(13) -0.0064(10) -0.0054(10) 0.0048(11)
C36 0.0279(15) 0.057(2) 0.0269(16) -0.0040(14) -0.0093(12) -0.0030(14)
C37 0.0400(19) 0.085(3) 0.0283(17) -0.0116(18) -0.0182(15) 0.0003(17)
C38 0.0235(15) 0.071(2) 0.0377(19) -0.0062(15) -0.0140(13) 0.0144(17)
C39 0.0215(14) 0.051(2) 0.0453(19) 0.0014(13) -0.0057(13) 0.0087(15)
C40 0.0237(14) 0.0365(17) 0.0325(16) -0.0007(12) -0.0067(12) -0.0015(13)
N1 0.0165(10) 0.0190(11) 0.0157(10) -0.0005(8) -0.0021(8) -0.0003(8)
N2 0.0215(11) 0.0233(11) 0.0197(11) -0.0043(9) -0.0039(8) -0.0020(9)
N3 0.0180(10) 0.0192(11) 0.0166(10) 0.0011(8) -0.0021(8) 0.0023(8)
N4 0.0290(12) 0.0194(11) 0.0234(12) -0.0014(9) -0.0031(9) -0.0030(9)
N5 0.0172(10) 0.0188(11) 0.0196(11) -0.0001(8) -0.0015(8) -0.0031(8)
N6 0.0220(11) 0.0193(11) 0.0192(11) -0.0009(8) -0.0021(8) 0.0011(9)
N7 0.0160(10) 0.0203(11) 0.0230(11) -0.0031(8) -0.0036(8) -0.0015(9)
N8 0.0236(11) 0.0205(11) 0.0235(12) -0.0022(9) -0.0040(9) 0.0020(9)
O1 0.0201(9) 0.0222(9) 0.0178(9) -0.0011(7) -0.0041(7) -0.0022(7)
O2 0.0177(9) 0.0248(9) 0.0162(9) -0.0008(7) -0.0014(7) -0.0005(7)
Cl1 0.0452(6) 0.0782(8) 0.1190(11) 0.0097(5) -0.0216(6) -0.0518(7)
Cl2 0.248(2) 0.0750(9) 0.1243(14) -0.0530(12) -0.1390(16) 0.0209(9)
C43 0.059(3) 0.063(3) 0.091(3) 0.003(2) -0.010(2) -0.038(3)
C44 0.053(3) 0.067(3) 0.100(4) -0.004(2) -0.020(3) 0.006(3)

loop_
_atom_type_symbol
_atom_type_description
_atom_type_scat_dispersion_real
_atom_type_scat_dispersion_imag
_atom_type_scat_source
C C 0.0181 0.0091 'International Tables Vol C Tables 4.2.6.8 and 6.1.1.4'
H H 0.0000 0.0000 'International Tables Vol C Tables 4.2.6.8 and 6.1.1.4'
B B 0.0090 0.0039 'International Tables Vol C Tables 4.2.6.8 and 6.1.1.4'
N N 0.0311 0.0180 'International Tables Vol C Tables 4.2.6.8 and 6.1.1.4'
O O 0.0492 0.0322 'International Tables Vol C Tables 4.2.6.8 and 6.1.1.4'
Cl Cl 0.3639 0.7018 'International Tables Vol C Tables 4.2.6.8 and 6.1.1.4'

loop_
_geom_angle_atom_site_label_1
_geom_angle_atom_site_label_2
_geom_angle_atom_site_label_3
_geom_angle
O1 B1 N1 112.1(2)
O1 B1 C17 113.0(2)
N1 B1 C17 103.8(2)
O1 B1 C1 110.6(2)
N1 B1 C1 106.8(2)
C17 B1 C1 110.2(2)
O2 B2 N3 111.3(2)
O2 B2 C11 110.8(2)
N3 B2 C11 107.0(2)
O2 B2 C10 114.4(2)
N3 B2 C10 103.4(2)
C11 B2 C10 109.5(2)
O2 B3 N5 111.6(2)
O2 B3 C21 109.9(2)
N5 B3 C21 107.2(2)
O2 B3 C27 112.5(2)
N5 B3 C27 103.6(2)
C21 B3 C27 111.9(2)
O1 B4 N7 111.6(2)
O1 B4 C35 110.8(2)
N7 B4 C35 106.3(2)
O1 B4 C31 114.1(2)
N7 B4 C31 103.5(2)
C35 B4 C31 110.1(2)
C2 C1 C6 117.0(2)
C2 C1 B1 122.3(2)
C6 C1 B1 120.7(2)
C1 C2 C3 121.5(3)
C1 C2 H2 119.3
C3 C2 H2 119.3
C4 C3 C2 119.9(3)
C4 C3 H3 120.1
C2 C3 H3 120.1
C3 C4 C5 120.4(3)
C3 C4 H4 119.8
C5 C4 H4 119.8
C4 C5 C6 119.3(3)
C4 C5 H5 120.4
C6 C5 H5 120.4
C5 C6 C1 122.0(3)
C5 C6 H6 119.0
C1 C6 H6 119.0
C8 C7 N1 108.2(2)
C8 C7 H7 125.9
N1 C7 H7 125.9
C7 C8 N2 106.1(2)
C7 C8 H8 126.9
N2 C8 H8 126.9
N2 C9 H9A 109.5
N2 C9 H9B 109.5
H9A C9 H9B 109.5
N2 C9 H9C 109.5
H9A C9 H9C 109.5
H9B C9 H9C 109.5
N1 C10 N2 106.9(2)
N1 C10 B2 127.1(2)
N2 C10 B2 126.0(2)
C16 C11 C12 116.3(2)
C16 C11 B2 121.7(2)
C12 C11 B2 122.0(2)
C13 C12 C11 122.2(3)
C13 C12 H12 118.9
C11 C12 H12 118.9
C14 C13 C12 120.1(3)
C14 C13 H13 119.9
C12 C13 H13 119.9
C15 C14 C13 119.1(3)
C15 C14 H14 120.4
C13 C14 H14 120.4
C14 C15 C16 120.5(3)
C14 C15 H15 119.8
C16 C15 H15 119.8
C11 C16 C15 121.8(3)
C11 C16 H16 119.1
C15 C16 H16 119.1
N3 C17 N4 106.9(2)
N3 C17 B1 126.6(2)
N4 C17 B1 126.5(2)
N4 C18 H18A 109.5
N4 C18 H18B 109.5
H18A C18 H18B 109.5
N4 C18 H18C 109.5
H18A C18 H18C 109.5
H18B C18 H18C 109.5
C20 C19 N4 106.8(2)
C20 C19 H19 126.6
N4 C19 H19 126.6
C19 C20 N3 107.7(2)
C19 C20 H20 126.2
N3 C20 H20 126.2
C26 C21 C22 116.9(2)
C26 C21 B3 121.7(2)
C22 C21 B3 121.3(3)
C21 C22 C23 121.5(3)
C21 C22 H22 119.3
C23 C22 H22 119.3
C24 C23 C22 119.9(3)
C24 C23 H23 120.1
C22 C23 H23 120.1
C25 C24 C23 119.9(3)
C25 C24 H24 120.0
C23 C24 H24 120.0
C24 C25 C26 120.1(3)
C24 C25 H25 120.0
C26 C25 H25 120.0
C21 C26 C25 121.7(3)
C21 C26 H26 119.2
C25 C26 H26 119.2
N7 C27 N8 106.8(2)
N7 C27 B3 126.3(2)
N8 C27 B3 126.8(2)
N8 C28 H28A 109.5
N8 C28 H28B 109.5
H28A C28 H28B 109.5
N8 C28 H28C 109.5
H28A C28 H28C 109.5
H28B C28 H28C 109.5
C30 C29 N8 106.3(2)
C30 C29 H29 126.8
N8 C29 H29 126.8
C29 C30 N7 108.1(2)
C29 C30 H30 126.0
N7 C30 H30 126.0
N5 C31 N6 107.1(2)
N5 C31 B4 127.6(2)
N6 C31 B4 125.2(2)
N6 C32 H32A 109.5
N6 C32 H32B 109.5
H32A C32 H32B 109.5
N6 C32 H32C 109.5
H32A C32 H32C 109.5
H32B C32 H32C 109.5
C34 C33 N6 106.3(2)
C34 C33 H33 126.8
N6 C33 H33 126.8
C33 C34 N5 108.2(2)
C33 C34 H34 125.9
N5 C34 H34 125.9
C40 C35 C36 116.7(3)
C40 C35 B4 122.2(2)
C36 C35 B4 121.0(2)
C37 C36 C35 121.4(3)
C37 C36 H36 119.3
C35 C36 H36 119.3
C38 C37 C36 120.3(3)
C38 C37 H37 119.9
C36 C37 H37 119.9
C39 C38 C37 119.5(3)
C39 C38 H38 120.2
C37 C38 H38 120.2
C38 C39 C40 119.9(3)
C38 C39 H39 120.0
C40 C39 H39 120.0
C39 C40 C35 122.1(3)
C39 C40 H40 118.9
C35 C40 H40 118.9
C10 N1 C7 108.9(2)
C10 N1 B1 126.7(2)
C7 N1 B1 123.9(2)
C10 N2 C8 109.9(2)
C10 N2 C9 125.5(2)
C8 N2 C9 124.6(2)
C17 N3 C20 108.9(2)
C17 N3 B2 127.3(2)
C20 N3 B2 123.4(2)
C17 N4 C19 109.7(2)
C17 N4 C18 125.2(2)
C19 N4 C18 125.0(2)
C31 N5 C34 108.7(2)
C31 N5 B3 126.6(2)
C34 N5 B3 124.3(2)
C31 N6 C33 109.6(2)
C31 N6 C32 125.1(2)
C33 N6 C32 125.2(2)
C27 N7 C30 109.1(2)
C27 N7 B4 127.6(2)
C30 N7 B4 123.2(2)
C27 N8 C29 109.6(2)
C27 N8 C28 125.9(2)
C29 N8 C28 124.5(2)
B1 O1 B4 128.2(2)
B2 O2 B3 129.8(2)
C44 C43 Cl1 111.9(4)
C44 C43 H43A 109.2
Cl1 C43 H43A 109.2
C44 C43 H43B 109.2
Cl1 C43 H43B 109.2
H43A C43 H43B 107.9
C43 C44 Cl2 112.2(4)
C43 C44 H44A 109.2
Cl2 C44 H44A 109.2
C43 C44 H44B 109.2
Cl2 C44 H44B 109.2
H44A C44 H44B 107.9

loop_
_geom_bond_atom_site_label_1
_geom_bond_atom_site_label_2
_geom_bond_distance
B1 O1 1.435(3)
B1 N1 1.594(3)
B1 C17 1.632(4)
B1 C1 1.633(4)
B2 O2 1.436(3)
B2 N3 1.601(3)
B2 C11 1.626(4)
B2 C10 1.636(4)
B3 O2 1.444(3)
B3 N5 1.592(4)
B3 C21 1.635(4)
B3 C27 1.641(4)
B4 O1 1.440(3)
B4 N7 1.604(4)
B4 C35 1.627(4)
B4 C31 1.629(4)
C1 C2 1.389(4)
C1 C6 1.401(4)
C2 C3 1.400(4)
C2 H2 0.95
C3 C4 1.373(5)
C3 H3 0.95
C4 C5 1.381(5)
C4 H4 0.95
C5 C6 1.391(4)
C5 H5 0.95
C6 H6 0.95
C7 C8 1.351(4)
C7 N1 1.377(3)
C7 H7 0.95
C8 N2 1.379(4)
C8 H8 0.95
C9 N2 1.460(3)
C9 H9A 0.98
C9 H9B 0.98
C9 H9C 0.98
C10 N1 1.344(3)
C10 N2 1.349(3)
C11 C16 1.389(4)
C11 C12 1.398(4)
C12 C13 1.387(4)
C12 H12 0.95
C13 C14 1.379(5)
C13 H13 0.95
C14 C15 1.375(5)
C14 H14 0.95
C15 C16 1.396(4)
C15 H15 0.95
C16 H16 0.95
C17 N3 1.346(3)
C17 N4 1.352(3)
C18 N4 1.461(4)
C18 H18A 0.98
C18 H18B 0.98
C18 H18C 0.98
C19 C20 1.350(4)
C19 N4 1.378(4)
C19 H19 0.95
C20 N3 1.386(3)
C20 H20 0.95
C21 C26 1.392(4)
C21 C22 1.401(4)
C22 C23 1.401(5)
C22 H22 0.95
C23 C24 1.377(6)
C23 H23 0.95
C24 C25 1.376(5)
C24 H24 0.95
C25 C26 1.398(4)
C25 H25 0.95
C26 H26 0.95
C27 N7 1.342(3)
C27 N8 1.357(3)
C28 N8 1.458(4)
C28 H28A 0.98
C28 H28B 0.98
C28 H28C 0.98
C29 C30 1.352(4)
C29 N8 1.380(4)
C29 H29 0.95
C30 N7 1.376(3)
C30 H30 0.95
C31 N5 1.341(3)
C31 N6 1.352(3)
C32 N6 1.462(3)
C32 H32A 0.98
C32 H32B 0.98
C32 H32C 0.98
C33 C34 1.346(4)
C33 N6 1.379(3)
C33 H33 0.95
C34 N5 1.383(3)
C34 H34 0.95
C35 C40 1.394(4)
C35 C36 1.396(4)
C36 C37 1.391(4)
C36 H36 0.95
C37 C38 1.386(6)
C37 H37 0.95
C38 C39 1.370(5)
C38 H38 0.95
C39 C40 1.392(4)
C39 H39 0.95
C40 H40 0.95
Cl1 C43 1.799(5)
Cl2 C44 1.778(6)
C43 C44 1.440(6)
C43 H43A 0.99
C43 H43B 0.99
C44 H44A 0.99
C44 H44B 0.99
